data_7220443
loop_
_publ_author_name
'Yang, Yan-Yan'
'Lin, Zu-Jin'
'Liang, Jun'
'Huang, Yuanbiao'
'Cao, Rong'

_publ_section_title
;
 Coordination polymers constructed from a tripodal phosphoryl carboxylate
 ligand: synthesis, structures and physical properties
;
_journal_issue 24
_journal_name_full CrystEngComm
_journal_page_first 4547
_journal_paper_doi 10.1039/C5CE00430F
_journal_volume 17
_journal_year 2015
_chemical_formula_sum 'C78 H48 Co3 O14 P2'
_chemical_formula_weight 1447.89
_chemical_name_systematic
; 
 ? 
;
_space_group_IT_number 206
_symmetry_cell_setting cubic
_symmetry_space_group_name_Hall '-I 2b 2c 3'
_symmetry_space_group_name_H-M 'I a -3'
_atom_sites_solution_hydrogens geom
_atom_sites_solution_primary direct
_atom_sites_solution_secondary difmap
_audit_creation_method SHELXL-97
_audit_update_record
;
2015-02-02 deposited with the CCDC.
2015-05-08 downloaded from the CCDC.
;
_cell_angle_alpha 90.00
_cell_angle_beta 90.00
_cell_angle_gamma 90.00
_cell_formula_units_Z 8
_cell_length_a 23.3991(4)
_cell_length_b 23.3991(4)
_cell_length_c 23.3991(4)
_cell_measurement_temperature 173(2)
_cell_volume 12811.4(4)
_computing_cell_refinement
;
CrysAlisPro, Agilent Technologies,
Version 1.171.37.33 (release 27-03-2014 CrysAlis171 .NET)
(compiled Mar 27 2014,17:12:48)
;
_computing_data_collection
;
CrysAlisPro, Agilent Technologies,
Version 1.171.37.33 (release 27-03-2014 CrysAlis171 .NET)
(compiled Mar 27 2014,17:12:48)
;
_computing_data_reduction
;
CrysAlisPro, Agilent Technologies,
Version 1.171.37.33 (release 27-03-2014 CrysAlis171 .NET)
(compiled Mar 27 2014,17:12:48)
;
_computing_structure_refinement 'SHELXL-97 (Sheldrick, 1997)'
_computing_structure_solution 'SHELXS-97 (Sheldrick, 1990)'
_diffrn_ambient_temperature 173(2)
_diffrn_detector_area_resol_mean 10.5594
_diffrn_measured_fraction_theta_full 0.965
_diffrn_measured_fraction_theta_max 0.966
_diffrn_measurement_device_type 'SuperNova, Dual, Cu at zero, Atlas'
_diffrn_measurement_method '\w scans'
_diffrn_radiation_monochromator graphite
_diffrn_radiation_source 'fine-focus sealed tube'
_diffrn_radiation_type CuK\a
_diffrn_radiation_wavelength 1.54184
_diffrn_reflns_av_R_equivalents 0.0487
_diffrn_reflns_av_sigmaI/netI 0.0733
_diffrn_reflns_limit_h_max 19
_diffrn_reflns_limit_h_min -27
_diffrn_reflns_limit_k_max 28
_diffrn_reflns_limit_k_min -17
_diffrn_reflns_limit_l_max 16
_diffrn_reflns_limit_l_min -11
_diffrn_reflns_number 5020
_diffrn_reflns_theta_full 73.62
_diffrn_reflns_theta_max 73.62
_diffrn_reflns_theta_min 3.78
_exptl_absorpt_coefficient_mu 7.072
_exptl_absorpt_correction_T_max 0.6015
_exptl_absorpt_correction_T_min 0.5382
_exptl_absorpt_process_details
;
CrysAlisPro, Agilent Technologies,
Version 1.171.37.33 (release 27-03-2014 CrysAlis171 .NET)
(compiled Mar 27 2014,17:12:48)
Empirical absorption correction using spherical harmonics,
 implemented in SCALE3 ABSPACK scaling algorithm.
;
_exptl_crystal_colour purple
_exptl_crystal_density_diffrn 1.501
_exptl_crystal_density_method 'not measured'
_exptl_crystal_description block
_exptl_crystal_F_000 5912
_exptl_crystal_size_max 0.10
_exptl_crystal_size_mid 0.08
_exptl_crystal_size_min 0.08
_refine_diff_density_max 0.394
_refine_diff_density_min -0.679
_refine_diff_density_rms 0.089
_refine_ls_extinction_method none
_refine_ls_goodness_of_fit_ref 1.056
_refine_ls_hydrogen_treatment mixed
_refine_ls_matrix_type full
_refine_ls_number_parameters 147
_refine_ls_number_reflns 2093
_refine_ls_number_restraints 0
_refine_ls_restrained_S_all 1.056
_refine_ls_R_factor_all 0.1747
_refine_ls_R_factor_gt 0.0892
_refine_ls_shift/su_max 0.001
_refine_ls_shift/su_mean 0.000
_refine_ls_structure_factor_coef Fsqd
_refine_ls_weighting_details 'calc w=1/[\s^2^(Fo^2^)+(0.1733P)^2^+0.0000P] where P=(Fo^2^+2Fc^2^)/3'
_refine_ls_weighting_scheme calc
_refine_ls_wR_factor_gt 0.2700
_refine_ls_wR_factor_ref 0.3250
_reflns_number_gt 929
_reflns_number_total 2093
_reflns_threshold_expression >2sigma(I)
_cod_data_source_file c5ce00430f2.cif
_cod_data_source_block 3
_cod_depositor_comments 'Adding full bibliography for 7220441--7220444.cif.'
_cod_original_sg_symbol_H-M Ia-3
_cod_database_code 7220443

loop_
_symmetry_equiv_pos_as_xyz
'x, y, z'
'z, x, y'
'y, z, x'
'-y, -z+1/2, x'
'z, -x, -y+1/2'
'-y+1/2, z, -x'
'-z, -x+1/2, y'
'-z+1/2, x, -y'
'y, -z, -x+1/2'
'-x, -y+1/2, z'
'x, -y, -z+1/2'
'-x+1/2, y, -z'
'x+1/2, y+1/2, z+1/2'
'z+1/2, x+1/2, y+1/2'
'y+1/2, z+1/2, x+1/2'
'-y+1/2, -z+1, x+1/2'
'z+1/2, -x+1/2, -y+1'
'-y+1, z+1/2, -x+1/2'
'-z+1/2, -x+1, y+1/2'
'-z+1, x+1/2, -y+1/2'
'y+1/2, -z+1/2, -x+1'
'-x+1/2, -y+1, z+1/2'
'x+1/2, -y+1/2, -z+1'
'-x+1, y+1/2, -z+1/2'
'-x, -y, -z'
'-z, -x, -y'
'-y, -z, -x'
'y, z-1/2, -x'
'-z, x, y-1/2'
'y-1/2, -z, x'
'z, x-1/2, -y'
'z-1/2, -x, y'
'-y, z, x-1/2'
'x, y-1/2, -z'
'-x, y, z-1/2'
'x-1/2, -y, z'
'-x+1/2, -y+1/2, -z+1/2'
'-z+1/2, -x+1/2, -y+1/2'
'-y+1/2, -z+1/2, -x+1/2'
'y+1/2, z, -x+1/2'
'-z+1/2, x+1/2, y'
'y, -z+1/2, x+1/2'
'z+1/2, x, -y+1/2'
'z, -x+1/2, y+1/2'
'-y+1/2, z+1/2, x'
'x+1/2, y, -z+1/2'
'-x+1/2, y+1/2, z'
'x, -y+1/2, z+1/2'

loop_
_atom_site_label
_atom_site_type_symbol
_atom_site_fract_x
_atom_site_fract_y
_atom_site_fract_z
_atom_site_U_iso_or_equiv
_atom_site_adp_type
_atom_site_occupancy
_atom_site_symmetry_multiplicity
_atom_site_calc_flag
_atom_site_refinement_flags
Co1 Co 0.5000 0.0000 0.0000 0.0791(11) Uani 1 6 d S
Co2 Co 0.58820(5) -0.08820(5) 0.08820(5) 0.0842(9) Uani 1 3 d S
P1 P 0.32847(9) 0.32847(9) 0.32847(9) 0.0831(13) Uani 1 3 d S
O3 O 0.3649(3) 0.3649(3) 0.3649(3) 0.110(4) Uani 1 3 d S
O1 O 0.5624(3) 0.0280(3) 0.0559(3) 0.101(2) Uani 1 1 d .
O2 O 0.5805(3) -0.0197(3) 0.1378(3) 0.108(3) Uani 1 1 d .
C11 C 0.3708(4) 0.2767(4) 0.2906(4) 0.078(3) Uani 1 1 d .
C1 C 0.5642(5) 0.0230(5) 0.1096(5) 0.102(3) Uani 1 1 d .
C8 C 0.4389(4) 0.1961(4) 0.2359(4) 0.079(3) Uani 1 1 d .
C9 C 0.3990(4) 0.2275(4) 0.2068(4) 0.074(2) Uani 1 1 d .
H9 H 0.3946 0.2214 0.1669 0.089 Uiso 1 1 calc R
C4 C 0.4923(4) 0.1624(4) 0.1492(5) 0.087(3) Uani 1 1 d .
H4 H 0.4825 0.1975 0.1313 0.105 Uiso 1 1 calc R
C10 C 0.3660(4) 0.2665(4) 0.2326(4) 0.075(2) Uani 1 1 d .
H10 H 0.3389 0.2875 0.2108 0.090 Uiso 1 1 calc R
C5 C 0.4754(5) 0.1531(5) 0.2062(4) 0.088(3) Uani 1 1 d .
C3 C 0.5233(5) 0.1216(4) 0.1179(5) 0.092(3) Uani 1 1 d .
H3 H 0.5343 0.1286 0.0795 0.111 Uiso 1 1 calc R
C2 C 0.5372(5) 0.0705(5) 0.1452(5) 0.092(3) Uani 1 1 d .
C12 C 0.4109(5) 0.2453(6) 0.3214(4) 0.103(4) Uani 1 1 d .
H12 H 0.4156 0.2519 0.3612 0.124 Uiso 1 1 calc R
C7 C 0.5257(5) 0.0644(5) 0.2010(5) 0.099(3) Uani 1 1 d .
H7 H 0.5379 0.0308 0.2203 0.118 Uiso 1 1 calc R
C6 C 0.4967(5) 0.1055(5) 0.2307(5) 0.104(4) Uani 1 1 d .
H6 H 0.4912 0.1003 0.2706 0.124 Uiso 1 1 calc R
C13 C 0.4432(5) 0.2054(5) 0.2948(5) 0.099(3) Uani 1 1 d .
H13 H 0.4693 0.1833 0.3166 0.118 Uiso 1 1 calc R

loop_
_atom_site_aniso_label
_atom_site_aniso_U_11
_atom_site_aniso_U_22
_atom_site_aniso_U_33
_atom_site_aniso_U_23
_atom_site_aniso_U_13
_atom_site_aniso_U_12
Co1 0.0791(11) 0.0791(11) 0.0791(11) 0.0199(9) -0.0199(9) 0.0199(9)
Co2 0.0842(9) 0.0842(9) 0.0842(9) 0.0224(7) -0.0224(7) 0.0224(7)
P1 0.0831(13) 0.0831(13) 0.0831(13) -0.0216(11) -0.0216(11) -0.0216(11)
O3 0.110(4) 0.110(4) 0.110(4) -0.028(4) -0.028(4) -0.028(4)
O1 0.109(5) 0.093(5) 0.101(5) 0.013(4) -0.034(4) 0.012(4)
O2 0.133(6) 0.094(5) 0.098(5) 0.013(4) -0.031(4) 0.039(4)
C11 0.063(5) 0.086(6) 0.084(6) -0.008(5) -0.018(5) -0.017(4)
C1 0.103(8) 0.095(8) 0.108(9) 0.002(7) -0.044(7) 0.022(6)
C8 0.079(6) 0.082(6) 0.076(6) 0.003(5) -0.022(5) -0.013(5)
C9 0.075(6) 0.085(6) 0.063(5) -0.007(5) -0.015(4) -0.016(5)
C4 0.102(7) 0.066(6) 0.093(7) 0.005(5) -0.010(6) -0.005(5)
C10 0.074(6) 0.083(6) 0.069(6) -0.007(5) -0.019(4) -0.008(5)
C5 0.098(7) 0.094(7) 0.071(6) 0.005(5) -0.030(5) -0.001(6)
C3 0.109(8) 0.072(6) 0.097(7) 0.016(6) -0.018(6) -0.009(6)
C2 0.087(7) 0.093(7) 0.095(8) 0.009(6) -0.026(6) 0.007(6)
C12 0.095(8) 0.139(10) 0.076(6) -0.012(7) -0.030(6) -0.001(7)
C7 0.104(8) 0.100(8) 0.091(7) 0.040(6) -0.008(6) 0.037(6)
C6 0.111(8) 0.130(10) 0.069(6) 0.033(6) -0.015(6) 0.022(7)
C13 0.091(7) 0.123(9) 0.081(7) -0.006(6) -0.030(6) 0.017(7)

loop_
_atom_type_symbol
_atom_type_description
_atom_type_scat_dispersion_real
_atom_type_scat_dispersion_imag
_atom_type_scat_source
C C 0.0181 0.0091 'International Tables Vol C Tables 4.2.6.8 and 6.1.1.4'
H H 0.0000 0.0000 'International Tables Vol C Tables 4.2.6.8 and 6.1.1.4'
Co Co -2.3653 3.6143 'International Tables Vol C Tables 4.2.6.8 and 6.1.1.4'
O O 0.0492 0.0322 'International Tables Vol C Tables 4.2.6.8 and 6.1.1.4'
P P 0.2955 0.4335 'International Tables Vol C Tables 4.2.6.8 and 6.1.1.4'

loop_
_geom_angle_atom_site_label_1
_geom_angle_atom_site_label_2
_geom_angle_atom_site_label_3
_geom_angle
_geom_angle_site_symmetry_1
_geom_angle_site_symmetry_3
O1 Co1 O1 91.3(3) . 40
O1 Co1 O1 91.3(3) . 41_545
O1 Co1 O1 88.7(3) 40 41_545
O1 Co1 O1 180.0(6) . 25_655
O1 Co1 O1 88.7(3) 40 25_655
O1 Co1 O1 88.7(3) 41_545 25_655
O1 Co1 O1 88.7(3) . 16_544
O1 Co1 O1 180.0(6) 40 16_544
O1 Co1 O1 91.3(3) 41_545 16_544
O1 Co1 O1 91.3(3) 25_655 16_544
O1 Co1 O1 88.7(3) . 17_554
O1 Co1 O1 91.3(3) 40 17_554
O1 Co1 O1 180.0(6) 41_545 17_554
O1 Co1 O1 91.3(3) 25_655 17_554
O1 Co1 O1 88.7(3) 16_544 17_554
O3 Co2 O2 100.39(19) 18_545 .
O3 Co2 O2 100.39(19) 18_545 17_554
O2 Co2 O2 116.82(12) . 17_554
O3 Co2 O2 100.39(19) 18_545 16_544
O2 Co2 O2 116.82(12) . 16_544
O2 Co2 O2 116.82(12) 17_554 16_544
O3 P1 C11 110.8(3) . 2
O3 P1 C11 110.8(3) . .
C11 P1 C11 108.1(3) 2 .
O3 P1 C11 110.8(3) . 3
C11 P1 C11 108.1(3) 2 3
C11 P1 C11 108.1(3) . 3
P1 O3 Co2 180.0(11) . 19
C1 O1 Co1 128.6(8) . .
C1 O2 Co2 111.2(7) . .
C10 C11 C12 118.1(10) . .
C10 C11 P1 123.8(8) . .
C12 C11 P1 118.2(7) . .
O2 C1 O1 127.4(11) . .
O2 C1 C2 114.7(10) . .
O1 C1 C2 117.5(9) . .
C9 C8 C13 117.0(10) . .
C9 C8 C5 121.4(8) . .
C13 C8 C5 121.6(9) . .
C10 C9 C8 122.4(8) . .
C3 C4 C5 122.2(9) . .
C9 C10 C11 120.9(9) . .
C6 C5 C4 115.3(10) . .
C6 C5 C8 124.7(10) . .
C4 C5 C8 119.8(9) . .
C2 C3 C4 117.7(11) . .
C7 C2 C3 119.4(11) . .
C7 C2 C1 122.5(10) . .
C3 C2 C1 118.1(10) . .
C13 C12 C11 120.2(9) . .
C2 C7 C6 121.3(9) . .
C5 C6 C7 123.2(10) . .
C12 C13 C8 121.5(10) . .

loop_
_geom_bond_atom_site_label_1
_geom_bond_atom_site_label_2
_geom_bond_distance
_geom_bond_site_symmetry_2
Co1 O1 2.066(7) .
Co1 O1 2.066(7) 40
Co1 O1 2.066(7) 41_545
Co1 O1 2.066(7) 25_655
Co1 O1 2.066(7) 16_544
Co1 O1 2.066(7) 17_554
Co2 O3 1.900(11) 18_545
Co2 O2 1.987(8) .
Co2 O2 1.987(8) 17_554
Co2 O2 1.987(8) 16_544
P1 O3 1.478(11) .
P1 C11 1.797(10) 2
P1 C11 1.797(10) .
P1 C11 1.797(10) 3
O3 Co2 1.900(11) 19
O1 C1 1.264(13) .
O2 C1 1.257(12) .
C11 C10 1.383(12) .
C11 C12 1.395(14) .
C1 C2 1.527(16) .
C8 C9 1.370(12) .
C8 C13 1.401(14) .
C8 C5 1.490(14) .
C9 C10 1.341(13) .
C4 C3 1.404(14) .
C4 C5 1.408(14) .
C5 C6 1.348(14) .
C3 C2 1.395(13) .
C2 C7 1.341(14) .
C12 C13 1.351(15) .
C7 C6 1.368(15) .
